data_7212685
loop_
_publ_author_name
'Albrecht, Markus'
'M\"uller, Michael'
'Valkonen, Arto'
'Rissanen, Kari'

_publ_section_title
;
 Weak non-covalent interactions control the relative molecular orientation
 in the crystals of N-pentafluorobenzyl aniline derivatives
;
_journal_issue 11
_journal_name_full CrystEngComm
_journal_page_first 3698
_journal_paper_doi 10.1039/c003636f
_journal_volume 12
_journal_year 2010
_chemical_formula_moiety 'C13 H8 Br F5 N, Cl'
_chemical_formula_sum 'C13 H8 Br Cl F5 N'
_chemical_formula_weight 388.56
_chemical_name_systematic
;
?
;
_space_group_IT_number 14
_symmetry_cell_setting monoclinic
_symmetry_space_group_name_Hall '-P 2yn'
_symmetry_space_group_name_H-M 'P 1 21/n 1'
_atom_sites_solution_hydrogens geom
_atom_sites_solution_primary direct
_atom_sites_solution_secondary difmap
_audit_creation_method SHELXL-97
_cell_angle_alpha 90.00
_cell_angle_beta 112.497(2)
_cell_angle_gamma 90.00
_cell_formula_units_Z 4
_cell_length_a 14.1734(3)
_cell_length_b 7.3775(2)
_cell_length_c 14.4255(3)
_cell_measurement_reflns_used 3189
_cell_measurement_temperature 123.0(1)
_cell_measurement_theta_max 26.733
_cell_measurement_theta_min 0.407
_cell_volume 1393.60(6)
_computing_cell_refinement 'DENZO-SMN (Otwinowski & Minor, 1997)'
_computing_data_collection 'Collect (Bruker, 2004)'
_computing_data_reduction 'DENZO-SMN (Otwinowski & Minor, 1997)'
_computing_molecular_graphics 'ORTEP-3 (Farrugia, 1997)'
_computing_publication_material 'SHELXL-97; MERCURY (Macrae, <i>et al.</i>, 2006)'
_computing_structure_refinement 'SHELXL-97 (Sheldrick, 2008)'
_computing_structure_solution 'SIR-2002 (Burla, et al., 2003)'
_diffrn_ambient_temperature 123.0(1)
_diffrn_detector_area_resol_mean 9
_diffrn_measured_fraction_theta_full 0.997
_diffrn_measured_fraction_theta_max 0.997
_diffrn_measurement_device_type 'Bruker Kappa APEX-II'
_diffrn_measurement_method '\f and \w scans'
_diffrn_radiation_monochromator graphite
_diffrn_radiation_source 'fine-focus sealed tube'
_diffrn_radiation_type MoK\a
_diffrn_radiation_wavelength 0.71073
_diffrn_reflns_av_R_equivalents 0.0399
_diffrn_reflns_av_sigmaI/netI 0.0299
_diffrn_reflns_limit_h_max 16
_diffrn_reflns_limit_h_min -16
_diffrn_reflns_limit_k_max 8
_diffrn_reflns_limit_k_min -6
_diffrn_reflns_limit_l_max 17
_diffrn_reflns_limit_l_min -17
_diffrn_reflns_number 15241
_diffrn_reflns_theta_full 25.00
_diffrn_reflns_theta_max 25.00
_diffrn_reflns_theta_min 3.06
_exptl_absorpt_coefficient_mu 3.189
_exptl_absorpt_correction_T_max 0.7009
_exptl_absorpt_correction_T_min 0.4761
_exptl_absorpt_correction_type multi-scan
_exptl_absorpt_process_details 'Sadabs (Sheldrick, 1996)'
_exptl_crystal_colour colourless
_exptl_crystal_density_diffrn 1.852
_exptl_crystal_density_method 'not measured'
_exptl_crystal_description plate
_exptl_crystal_F_000 760
_exptl_crystal_size_max 0.28
_exptl_crystal_size_mid 0.22
_exptl_crystal_size_min 0.11
_refine_diff_density_max 0.303
_refine_diff_density_min -0.255
_refine_diff_density_rms 0.059
_refine_ls_extinction_method none
_refine_ls_goodness_of_fit_ref 1.051
_refine_ls_hydrogen_treatment mixed
_refine_ls_matrix_type full
_refine_ls_number_parameters 196
_refine_ls_number_reflns 2448
_refine_ls_number_restraints 2
_refine_ls_restrained_S_all 1.050
_refine_ls_R_factor_all 0.0305
_refine_ls_R_factor_gt 0.0235
_refine_ls_shift/su_max 0.001
_refine_ls_shift/su_mean 0.000
_refine_ls_structure_factor_coef Fsqd
_refine_ls_weighting_details 'calc w=1/[\s^2^(Fo^2^)+(0.0000P)^2^+1.6403P] where P=(Fo^2^+2Fc^2^)/3'
_refine_ls_weighting_scheme calc
_refine_ls_wR_factor_gt 0.0492
_refine_ls_wR_factor_ref 0.0519
_reflns_number_gt 2143
_reflns_number_total 2448
_reflns_threshold_expression >2sigma(I)
_cod_data_source_file c003636f.txt
_cod_data_source_block mm-82-1
_cod_original_sg_symbol_H-M P21/n
_cod_database_code 7212685

loop_
_symmetry_equiv_pos_as_xyz
'x, y, z'
'-x+1/2, y+1/2, -z+1/2'
'-x, -y, -z'
'x-1/2, -y-1/2, z-1/2'

loop_
_atom_site_label
_atom_site_type_symbol
_atom_site_fract_x
_atom_site_fract_y
_atom_site_fract_z
_atom_site_U_iso_or_equiv
_atom_site_adp_type
_atom_site_occupancy
_atom_site_symmetry_multiplicity
_atom_site_calc_flag
_atom_site_refinement_flags
Br1 Br 0.689965(19) 0.47295(3) 0.235764(17) 0.02556(9) Uani 1 1 d .
Cl1 Cl 0.65691(4) -0.08092(8) 0.66526(4) 0.02395(14) Uani 1 1 d .
F1 F 0.46035(10) 0.12700(18) 0.66459(10) 0.0271(3) Uani 1 1 d .
F2 F 0.44972(11) 0.0084(2) 0.83681(11) 0.0360(4) Uani 1 1 d .
F3 F 0.53359(12) 0.2091(2) 1.00725(11) 0.0387(4) Uani 1 1 d .
F4 F 0.63068(11) 0.5242(2) 1.00435(10) 0.0355(4) Uani 1 1 d .
F5 F 0.64399(10) 0.64011(18) 0.83333(10) 0.0265(3) Uani 1 1 d .
N1 N 0.65980(15) 0.3357(3) 0.64042(14) 0.0177(4) Uani 1 1 d D
H1A H 0.7169(14) 0.367(3) 0.6933(15) 0.021 Uiso 1 1 d D
H1B H 0.6523(17) 0.214(2) 0.6462(18) 0.021 Uiso 1 1 d D
C1 C 0.66915(16) 0.3698(3) 0.54414(16) 0.0171(5) Uani 1 1 d .
C2 C 0.62928(18) 0.2436(3) 0.46834(18) 0.0239(5) Uani 1 1 d .
H2 H 0.5973 0.1368 0.4790 0.029 Uiso 1 1 calc R
C3 C 0.63651(19) 0.2747(3) 0.37650(18) 0.0242(5) Uani 1 1 d .
H3 H 0.6098 0.1894 0.3235 0.029 Uiso 1 1 calc R
C4 C 0.68286(17) 0.4307(3) 0.36301(17) 0.0200(5) Uani 1 1 d .
C5 C 0.72181(18) 0.5585(3) 0.43820(18) 0.0241(5) Uani 1 1 d .
H5 H 0.7530 0.6659 0.4271 0.029 Uiso 1 1 calc R
C6 C 0.71458(18) 0.5274(3) 0.53029(17) 0.0225(5) Uani 1 1 d .
H6 H 0.7406 0.6134 0.5830 0.027 Uiso 1 1 calc R
C7 C 0.57075(17) 0.4357(3) 0.65014(17) 0.0188(5) Uani 1 1 d .
H7A H 0.5827 0.5680 0.6510 0.023 Uiso 1 1 calc R
H7B H 0.5074 0.4077 0.5917 0.023 Uiso 1 1 calc R
C8 C 0.55853(16) 0.3804(3) 0.74490(17) 0.0183(5) Uani 1 1 d .
C9 C 0.50711(17) 0.2223(3) 0.74927(17) 0.0205(5) Uani 1 1 d .
C10 C 0.49906(18) 0.1631(3) 0.83612(19) 0.0247(6) Uani 1 1 d .
C11 C 0.54157(18) 0.2641(4) 0.92224(18) 0.0260(6) Uani 1 1 d .
C12 C 0.59065(18) 0.4242(3) 0.92067(17) 0.0249(6) Uani 1 1 d .
C13 C 0.59845(17) 0.4809(3) 0.83286(17) 0.0199(5) Uani 1 1 d .

loop_
_atom_site_aniso_label
_atom_site_aniso_U_11
_atom_site_aniso_U_22
_atom_site_aniso_U_33
_atom_site_aniso_U_23
_atom_site_aniso_U_13
_atom_site_aniso_U_12
Br1 0.03127(14) 0.03027(14) 0.01894(13) 0.00369(11) 0.01384(10) 0.00302(11)
Cl1 0.0263(3) 0.0180(3) 0.0227(3) 0.0036(2) 0.0040(3) -0.0012(2)
F1 0.0307(8) 0.0246(7) 0.0235(8) -0.0030(6) 0.0076(6) -0.0069(6)
F2 0.0394(9) 0.0320(9) 0.0381(9) 0.0089(7) 0.0163(7) -0.0118(7)
F3 0.0480(10) 0.0487(10) 0.0244(8) 0.0126(7) 0.0196(7) -0.0018(8)
F4 0.0458(9) 0.0425(9) 0.0181(7) -0.0065(7) 0.0122(7) -0.0051(7)
F5 0.0327(8) 0.0211(7) 0.0266(8) -0.0027(6) 0.0124(6) -0.0072(6)
N1 0.0219(10) 0.0161(10) 0.0139(10) 0.0012(8) 0.0056(8) 0.0003(8)
C1 0.0163(11) 0.0195(12) 0.0145(12) 0.0019(9) 0.0048(9) 0.0028(9)
C2 0.0311(14) 0.0192(12) 0.0224(13) 0.0005(10) 0.0112(11) -0.0063(10)
C3 0.0340(14) 0.0186(12) 0.0189(12) -0.0040(10) 0.0088(11) -0.0022(10)
C4 0.0209(12) 0.0257(13) 0.0143(11) 0.0044(10) 0.0079(10) 0.0040(10)
C5 0.0261(13) 0.0233(13) 0.0241(13) 0.0004(11) 0.0109(11) -0.0067(10)
C6 0.0259(12) 0.0232(12) 0.0173(12) -0.0021(10) 0.0071(10) -0.0052(10)
C7 0.0207(12) 0.0182(12) 0.0182(12) 0.0041(10) 0.0082(10) 0.0033(9)
C8 0.0173(11) 0.0195(12) 0.0184(12) 0.0033(10) 0.0072(10) 0.0023(9)
C9 0.0199(12) 0.0217(12) 0.0187(12) -0.0004(10) 0.0061(10) 0.0003(10)
C10 0.0215(12) 0.0244(13) 0.0296(14) 0.0087(11) 0.0114(11) -0.0033(10)
C11 0.0270(14) 0.0334(14) 0.0206(13) 0.0109(11) 0.0124(11) 0.0031(11)
C12 0.0260(13) 0.0318(14) 0.0163(12) -0.0009(11) 0.0075(11) 0.0028(11)
C13 0.0185(11) 0.0191(12) 0.0222(12) 0.0012(10) 0.0081(10) 0.0015(10)

loop_
_atom_type_symbol
_atom_type_description
_atom_type_scat_dispersion_real
_atom_type_scat_dispersion_imag
_atom_type_scat_source
C C 0.0033 0.0016 'International Tables Vol C Tables 4.2.6.8 and 6.1.1.4'
H H 0.0000 0.0000 'International Tables Vol C Tables 4.2.6.8 and 6.1.1.4'
N N 0.0061 0.0033 'International Tables Vol C Tables 4.2.6.8 and 6.1.1.4'
F F 0.0171 0.0103 'International Tables Vol C Tables 4.2.6.8 and 6.1.1.4'
Cl Cl 0.1484 0.1585 'International Tables Vol C Tables 4.2.6.8 and 6.1.1.4'
Br Br -0.2901 2.4595 'International Tables Vol C Tables 4.2.6.8 and 6.1.1.4'

loop_
_geom_angle_atom_site_label_1
_geom_angle_atom_site_label_2
_geom_angle_atom_site_label_3
_geom_angle
C1 N1 C7 112.63(17)
C1 N1 H1A 112.3(16)
C7 N1 H1A 107.8(16)
C1 N1 H1B 108.1(15)
C7 N1 H1B 110.0(15)
H1A N1 H1B 106(2)
C6 C1 C2 121.7(2)
C6 C1 N1 119.8(2)
C2 C1 N1 118.4(2)
C1 C2 C3 119.1(2)
C1 C2 H2 120.4
C3 C2 H2 120.4
C4 C3 C2 119.2(2)
C4 C3 H3 120.4
C2 C3 H3 120.4
C3 C4 C5 121.9(2)
C3 C4 Br1 118.57(18)
C5 C4 Br1 119.49(17)
C4 C5 C6 118.9(2)
C4 C5 H5 120.5
C6 C5 H5 120.5
C1 C6 C5 119.1(2)
C1 C6 H6 120.4
C5 C6 H6 120.4
C8 C7 N1 110.07(17)
C8 C7 H7A 109.6
N1 C7 H7A 109.6
C8 C7 H7B 109.6
N1 C7 H7B 109.6
H7A C7 H7B 108.2
C9 C8 C13 116.4(2)
C9 C8 C7 121.0(2)
C13 C8 C7 122.6(2)
F1 C9 C10 118.6(2)
F1 C9 C8 118.9(2)
C10 C9 C8 122.5(2)
F2 C10 C9 120.2(2)
F2 C10 C11 120.3(2)
C9 C10 C11 119.5(2)
F3 C11 C10 120.2(2)
F3 C11 C12 119.8(2)
C10 C11 C12 120.0(2)
F4 C12 C11 120.0(2)
F4 C12 C13 120.3(2)
C11 C12 C13 119.7(2)
F5 C13 C12 118.0(2)
F5 C13 C8 120.0(2)
C12 C13 C8 122.0(2)

loop_
_geom_bond_atom_site_label_1
_geom_bond_atom_site_label_2
_geom_bond_distance
Br1 C4 1.902(2)
F1 C9 1.344(3)
F2 C10 1.341(3)
F3 C11 1.337(3)
F4 C12 1.341(3)
F5 C13 1.339(3)
N1 C1 1.467(3)
N1 C7 1.514(3)
N1 H1A 0.904(16)
N1 H1B 0.915(16)
C1 C6 1.380(3)
C1 C2 1.382(3)
C2 C3 1.387(3)
C2 H2 0.9500
C3 C4 1.375(3)
C3 H3 0.9500
C4 C5 1.383(3)
C5 C6 1.390(3)
C5 H5 0.9500
C6 H6 0.9500
C7 C8 1.499(3)
C7 H7A 0.9900
C7 H7B 0.9900
C8 C9 1.389(3)
C8 C13 1.389(3)
C9 C10 1.372(3)
C10 C11 1.374(4)
C11 C12 1.375(4)
C12 C13 1.378(3)

loop_
_geom_hbond_atom_site_label_D
_geom_hbond_atom_site_label_H
_geom_hbond_atom_site_label_A
_geom_hbond_distance_DH
_geom_hbond_distance_HA
_geom_hbond_distance_DA
_geom_hbond_angle_DHA
_geom_hbond_site_symmetry_A
N1 H1B Cl1 0.915(16) 2.188(17) 3.096(2) 172(2) .
N1 H1A Cl1 0.904(16) 2.172(17) 3.068(2) 171(2) 2_656

loop_
_geom_torsion_atom_site_label_1
_geom_torsion_atom_site_label_2
_geom_torsion_atom_site_label_3
_geom_torsion_atom_site_label_4
_geom_torsion
C7 N1 C1 C6 80.1(3)
C7 N1 C1 C2 -98.2(2)
C6 C1 C2 C3 1.0(4)
N1 C1 C2 C3 179.3(2)
C1 C2 C3 C4 -0.2(4)
C2 C3 C4 C5 -0.6(4)
C2 C3 C4 Br1 -178.95(18)
C3 C4 C5 C6 0.6(4)
Br1 C4 C5 C6 178.93(17)
C2 C1 C6 C5 -1.0(3)
N1 C1 C6 C5 -179.3(2)
C4 C5 C6 C1 0.2(3)
C1 N1 C7 C8 174.04(18)
N1 C7 C8 C9 -82.1(3)
N1 C7 C8 C13 97.0(2)
C13 C8 C9 F1 175.05(19)
C7 C8 C9 F1 -5.8(3)
C13 C8 C9 C10 -2.5(3)
C7 C8 C9 C10 176.6(2)
F1 C9 C10 F2 3.3(3)
C8 C9 C10 F2 -179.1(2)
F1 C9 C10 C11 -176.4(2)
C8 C9 C10 C11 1.2(4)
F2 C10 C11 F3 -0.3(4)
C9 C10 C11 F3 179.4(2)
F2 C10 C11 C12 -179.0(2)
C9 C10 C11 C12 0.7(4)
F3 C11 C12 F4 0.2(3)
C10 C11 C12 F4 178.9(2)
F3 C11 C12 C13 -179.8(2)
C10 C11 C12 C13 -1.1(4)
F4 C12 C13 F5 -2.1(3)
C11 C12 C13 F5 178.0(2)
F4 C12 C13 C8 179.6(2)
C11 C12 C13 C8 -0.4(4)
C9 C8 C13 F5 -176.19(19)
C7 C8 C13 F5 4.7(3)
C9 C8 C13 C12 2.1(3)
C7 C8 C13 C12 -177.0(2)
